data_4123917
loop_
_publ_author_name
'Fujikawa, Takao'
'Segawa, Yasutomo'
'Itami, Kenichiro'

_publ_section_title
;
 Synthesis, Structures, and Properties of \p-Extended Double Helicene: A
 Combination of Planar and Nonplanar \p-Systems.
;
_journal_issue 24
_journal_name_full 'Journal of the American Chemical Society'
_journal_page_first 7763
_journal_page_last 7768
_journal_paper_doi 10.1021/jacs.5b03118
_journal_volume 137
_journal_year 2015
_chemical_formula_sum 'C58 H28'
_chemical_formula_weight 724.80
_space_group_IT_number 15
_symmetry_cell_setting monoclinic
_symmetry_space_group_name_Hall '-C 2yc'
_symmetry_space_group_name_H-M 'C 1 2/c 1'
_atom_sites_solution_hydrogens geom
_atom_sites_solution_primary direct
_atom_sites_solution_secondary difmap
_audit_creation_method SHELXL-97
_cell_angle_alpha 90.00
_cell_angle_beta 97.688(9)
_cell_angle_gamma 90.00
_cell_formula_units_Z 4
_cell_length_a 11.056(8)
_cell_length_b 39.67(3)
_cell_length_c 7.531(5)
_cell_measurement_reflns_used 2446
_cell_measurement_temperature 103(2)
_cell_measurement_theta_max 25.2954
_cell_measurement_theta_min 3.1327
_cell_volume 3273(4)
_computing_cell_refinement 'RIGAKU CrystalClear'
_computing_data_collection 'RIGAKU CrystalClear'
_computing_data_reduction 'RIGAKU CrystalClear'
_computing_molecular_graphics ORTEP-III
_computing_structure_refinement 'SHELXL-97 (Sheldrick, 1997)'
_computing_structure_solution SIR-97
_diffrn_ambient_temperature 103(2)
_diffrn_measured_fraction_theta_full 0.996
_diffrn_measured_fraction_theta_max 0.996
_diffrn_measurement_device_type
;
Saturn724 CCD (4x4 bin mode) with MicroMax-007
;
_diffrn_measurement_method 'profile data from \w-scans'
_diffrn_radiation_monochromator graphite
_diffrn_radiation_source 'fine-focus sealed tube'
_diffrn_radiation_type MoK\a
_diffrn_radiation_wavelength 0.71075
_diffrn_reflns_av_R_equivalents 0.0649
_diffrn_reflns_av_sigmaI/netI 0.0498
_diffrn_reflns_limit_h_max 13
_diffrn_reflns_limit_h_min -13
_diffrn_reflns_limit_k_max 46
_diffrn_reflns_limit_k_min -46
_diffrn_reflns_limit_l_max 8
_diffrn_reflns_limit_l_min -8
_diffrn_reflns_number 14225
_diffrn_reflns_theta_full 25.00
_diffrn_reflns_theta_max 25.00
_diffrn_reflns_theta_min 3.08
_exptl_absorpt_coefficient_mu 0.084
_exptl_absorpt_correction_T_max 0.9983
_exptl_absorpt_correction_T_min 0.9917
_exptl_absorpt_correction_type multi-scan
_exptl_absorpt_process_details 'Jacobson, R. (1998) Private communication'
_exptl_crystal_colour Red
_exptl_crystal_density_diffrn 1.471
_exptl_crystal_density_method 'not measured'
_exptl_crystal_description Block
_exptl_crystal_F_000 1504
_exptl_crystal_size_max 0.10
_exptl_crystal_size_mid 0.10
_exptl_crystal_size_min 0.02
_refine_diff_density_max 0.330
_refine_diff_density_min -0.207
_refine_diff_density_rms 0.051
_refine_ls_extinction_method none
_refine_ls_goodness_of_fit_ref 1.098
_refine_ls_hydrogen_treatment constr
_refine_ls_matrix_type full
_refine_ls_number_parameters 262
_refine_ls_number_reflns 2877
_refine_ls_number_restraints 0
_refine_ls_restrained_S_all 1.098
_refine_ls_R_factor_all 0.1128
_refine_ls_R_factor_gt 0.0736
_refine_ls_shift/su_max 0.000
_refine_ls_shift/su_mean 0.000
_refine_ls_structure_factor_coef Fsqd
_refine_ls_weighting_details 'calc w=1/[\s^2^(Fo^2^)+(0.0806P)^2^+2.5332P] where P=(Fo^2^+2Fc^2^)/3'
_refine_ls_weighting_scheme calc
_refine_ls_wR_factor_gt 0.1642
_refine_ls_wR_factor_ref 0.1861
_reflns_number_gt 1951
_reflns_number_total 2877
_reflns_threshold_expression >2sigma(I)
_cod_data_source_file ja5b03118_si_002.cif
_cod_data_source_block DH
_cod_depositor_comments
;
The following automatic conversions were performed:
'_atom_site_symetry_multiplicity' tag replaced with
'_atom_site_symmetry_multiplicity' tag as specified in the
replacement file
'/usr/data/users/saulius/crontab/automatic-downloads/current/ACS/lib/lists/replacement-tags.lst'.

Automatic conversion script
Id: cif_correct_tags 3376 2015-05-07 07:48:27Z andrius 

The following automatic conversions were performed:

'_exptl_absorpt_correction_type' value 'Multi-scan' changed to
'multi-scan' according to
/usr/data/users/saulius/crontab/automatic-downloads/current/ACS/lib/dictionaries/cif_core.dic
dictionary named 'cif_core.dic' version 2.4.2 from 2011-04-26.

Automatic conversion script
Id: cif_fix_values 3271 2015-04-21 07:52:19Z andrius 
;
_cod_original_sg_symbol_H-M C2/c
_cod_database_code 4123917

loop_
_symmetry_equiv_pos_as_xyz
'x, y, z'
'-x, y, -z+1/2'
'x+1/2, y+1/2, z'
'-x+1/2, y+1/2, -z+1/2'
'-x, -y, -z'
'x, -y, z-1/2'
'-x+1/2, -y+1/2, -z'
'x+1/2, -y+1/2, z-1/2'

loop_
_atom_site_label
_atom_site_type_symbol
_atom_site_fract_x
_atom_site_fract_y
_atom_site_fract_z
_atom_site_U_iso_or_equiv
_atom_site_adp_type
_atom_site_occupancy
_atom_site_symmetry_multiplicity
_atom_site_calc_flag
_atom_site_refinement_flags
C1 C 0.4705(2) 0.74999(7) 0.6573(4) 0.0353(7) Uani 1 1 d .
C2 C 0.4422(3) 0.78003(8) 0.5656(5) 0.0467(9) Uani 1 1 d .
H1 H 0.4645 0.8009 0.6226 0.056 Uiso 1 1 calc R
C3 C 0.3809(3) 0.77980(8) 0.3897(5) 0.0516(10) Uani 1 1 d .
H2 H 0.3630 0.8005 0.3285 0.062 Uiso 1 1 calc R
C4 C 0.3467(3) 0.74995(7) 0.3053(5) 0.0447(8) Uani 1 1 d .
H3 H 0.3027 0.7502 0.1879 0.054 Uiso 1 1 calc R
C5 C 0.3760(3) 0.71899(7) 0.3909(4) 0.0357(8) Uani 1 1 d .
C6 C 0.4390(2) 0.71871(7) 0.5684(4) 0.0321(7) Uani 1 1 d .
C7 C 0.3463(3) 0.68703(7) 0.2992(4) 0.0336(7) Uani 1 1 d .
C8 C 0.2921(3) 0.68596(8) 0.1165(4) 0.0420(8) Uani 1 1 d .
H4 H 0.2673 0.7064 0.0566 0.050 Uiso 1 1 calc R
C9 C 0.2754(3) 0.65663(9) 0.0271(4) 0.0430(8) Uani 1 1 d .
H5 H 0.2362 0.6565 -0.0932 0.052 Uiso 1 1 calc R
C10 C 0.3151(3) 0.62614(8) 0.1095(4) 0.0355(7) Uani 1 1 d .
H6 H 0.3089 0.6057 0.0430 0.043 Uiso 1 1 calc R
C11 C 0.3631(3) 0.62610(7) 0.2873(4) 0.0318(7) Uani 1 1 d .
H13 H 0.3889 0.6054 0.3430 0.038 Uiso 1 1 calc R
C12 C 0.3751(2) 0.65608(7) 0.3899(4) 0.0297(7) Uani 1 1 d .
C13 C 0.4672(2) 0.68715(7) 0.6607(4) 0.0276(7) Uani 1 1 d .
C14 C 0.4263(2) 0.65660(7) 0.5801(4) 0.0278(7) Uani 1 1 d .
C15 C 0.4498(2) 0.62554(7) 0.6801(4) 0.0273(7) Uani 1 1 d .
C16 C 0.3808(2) 0.59436(7) 0.6501(4) 0.0273(7) Uani 1 1 d .
C17 C 0.2493(2) 0.59439(7) 0.5867(4) 0.0294(7) Uani 1 1 d .
C18 C 0.1779(3) 0.62424(7) 0.5777(4) 0.0356(7) Uani 1 1 d .
H14 H 0.2166 0.6451 0.6109 0.043 Uiso 1 1 calc R
C19 C 0.0539(3) 0.62375(8) 0.5221(4) 0.0399(8) Uani 1 1 d .
H7 H 0.0084 0.6441 0.5156 0.048 Uiso 1 1 calc R
C20 C -0.0034(3) 0.59367(8) 0.4760(5) 0.0531(10) Uani 1 1 d .
H8 H -0.0885 0.5933 0.4351 0.064 Uiso 1 1 calc R
C21 C 0.0617(3) 0.56418(8) 0.4890(5) 0.0457(9) Uani 1 1 d .
H9 H 0.0203 0.5436 0.4591 0.055 Uiso 1 1 calc R
C22 C 0.1882(2) 0.56355(7) 0.5452(4) 0.0313(7) Uani 1 1 d .
C23 C 0.2548(3) 0.53201(7) 0.5674(4) 0.0300(7) Uani 1 1 d .
C24 C 0.2026(3) 0.50132(7) 0.5079(4) 0.0344(7) Uani 1 1 d .
H10 H 0.1229 0.5010 0.4427 0.041 Uiso 1 1 calc R
C25 C 0.2652(3) 0.47126(7) 0.5423(4) 0.0371(8) Uani 1 1 d .
H11 H 0.2283 0.4507 0.4989 0.044 Uiso 1 1 calc R
C26 C 0.3804(3) 0.47079(7) 0.6388(4) 0.0292(7) Uani 1 1 d .
H12 H 0.4207 0.4499 0.6646 0.035 Uiso 1 1 calc R
C27 C 0.4386(2) 0.50072(7) 0.6992(3) 0.0280(7) Uani 1 1 d .
C28 C 0.3765(2) 0.53201(6) 0.6593(3) 0.0262(6) Uani 1 1 d .
C29 C 0.4387(2) 0.56374(6) 0.7044(3) 0.0245(6) Uani 1 1 d .

loop_
_atom_site_aniso_label
_atom_site_aniso_U_11
_atom_site_aniso_U_22
_atom_site_aniso_U_33
_atom_site_aniso_U_23
_atom_site_aniso_U_13
_atom_site_aniso_U_12
C1 0.0296(16) 0.0256(15) 0.0527(19) 0.0057(14) 0.0131(14) 0.0024(12)
C2 0.052(2) 0.0257(17) 0.064(2) 0.0034(17) 0.0136(18) 0.0047(15)
C3 0.063(2) 0.0238(18) 0.069(3) 0.0156(17) 0.013(2) 0.0094(16)
C4 0.048(2) 0.0338(19) 0.052(2) 0.0097(16) 0.0060(16) 0.0085(15)
C5 0.0328(16) 0.0297(17) 0.046(2) 0.0081(15) 0.0094(14) 0.0056(13)
C6 0.0275(15) 0.0264(16) 0.0440(18) 0.0029(14) 0.0112(14) 0.0019(12)
C7 0.0266(16) 0.0309(17) 0.0432(18) 0.0026(15) 0.0047(13) 0.0023(13)
C8 0.0402(19) 0.0386(19) 0.048(2) 0.0096(17) 0.0066(16) 0.0076(15)
C9 0.0348(17) 0.057(2) 0.0347(18) 0.0120(17) -0.0065(14) -0.0019(16)
C10 0.0324(17) 0.0352(17) 0.0382(18) -0.0027(15) 0.0015(14) -0.0063(14)
C11 0.0288(15) 0.0278(16) 0.0378(18) 0.0031(14) 0.0002(13) -0.0011(13)
C12 0.0179(14) 0.0304(16) 0.0402(17) 0.0039(14) 0.0014(12) 0.0006(12)
C13 0.0205(14) 0.0252(15) 0.0376(16) 0.0024(13) 0.0056(12) 0.0018(11)
C14 0.0201(13) 0.0279(15) 0.0351(16) 0.0047(14) 0.0028(12) 0.0002(12)
C15 0.0262(15) 0.0223(14) 0.0337(17) -0.0019(12) 0.0049(12) 0.0012(11)
C16 0.0259(15) 0.0269(15) 0.0285(15) -0.0020(13) 0.0016(12) 0.0005(12)
C17 0.0258(15) 0.0278(15) 0.0338(16) 0.0033(13) 0.0017(12) -0.0011(12)
C18 0.0321(17) 0.0274(16) 0.0470(19) -0.0001(14) 0.0041(14) -0.0034(13)
C19 0.0267(16) 0.0316(17) 0.060(2) 0.0071(16) 0.0008(15) 0.0016(13)
C20 0.0270(17) 0.043(2) 0.086(3) 0.004(2) -0.0041(17) -0.0010(16)
C21 0.0316(18) 0.0319(18) 0.070(2) 0.0040(17) -0.0051(16) -0.0082(14)
C22 0.0268(16) 0.0272(16) 0.0385(17) 0.0030(14) -0.0006(13) -0.0012(12)
C23 0.0286(16) 0.0302(16) 0.0305(16) 0.0024(13) 0.0016(13) -0.0046(12)
C24 0.0283(15) 0.0352(17) 0.0389(18) -0.0024(14) 0.0019(13) -0.0083(13)
C25 0.0401(18) 0.0275(16) 0.0434(19) -0.0069(14) 0.0050(15) -0.0090(14)
C26 0.0390(17) 0.0179(14) 0.0311(16) -0.0006(12) 0.0056(13) 0.0008(12)
C27 0.0288(15) 0.0281(15) 0.0271(15) 0.0005(13) 0.0039(12) -0.0005(13)
C28 0.0299(15) 0.0243(15) 0.0245(15) -0.0008(12) 0.0039(12) -0.0015(12)
C29 0.0250(14) 0.0231(14) 0.0257(15) 0.0003(12) 0.0040(11) -0.0015(11)

loop_
_atom_type_symbol
_atom_type_description
_atom_type_scat_dispersion_real
_atom_type_scat_dispersion_imag
_atom_type_scat_source
C C 0.0033 0.0016 'International Tables Vol C Tables 4.2.6.8 and 6.1.1.4'
H H 0.0000 0.0000 'International Tables Vol C Tables 4.2.6.8 and 6.1.1.4'

loop_
_geom_angle_atom_site_label_1
_geom_angle_atom_site_label_2
_geom_angle_atom_site_label_3
_geom_angle
_geom_angle_site_symmetry_1
_geom_angle_site_symmetry_3
C2 C1 C6 119.1(3) . .
C2 C1 C1 121.1(2) . 2_656
C6 C1 C1 119.81(17) . 2_656
C1 C2 C3 120.7(3) . .
C1 C2 H1 119.7 . .
C3 C2 H1 119.7 . .
C4 C3 C2 120.7(3) . .
C4 C3 H2 119.7 . .
C2 C3 H2 119.7 . .
C3 C4 C5 120.6(3) . .
C3 C4 H3 119.7 . .
C5 C4 H3 119.7 . .
C4 C5 C6 119.5(3) . .
C4 C5 C7 121.2(3) . .
C6 C5 C7 119.3(3) . .
C5 C6 C1 119.4(3) . .
C5 C6 C13 120.4(3) . .
C1 C6 C13 120.2(3) . .
C12 C7 C8 118.5(3) . .
C12 C7 C5 120.1(3) . .
C8 C7 C5 121.4(3) . .
C9 C8 C7 121.4(3) . .
C9 C8 H4 119.3 . .
C7 C8 H4 119.3 . .
C8 C9 C10 120.7(3) . .
C8 C9 H5 119.7 . .
C10 C9 H5 119.7 . .
C11 C10 C9 119.3(3) . .
C11 C10 H6 120.3 . .
C9 C10 H6 120.3 . .
C10 C11 C12 121.9(3) . .
C10 C11 H13 119.1 . .
C12 C11 H13 119.1 . .
C11 C12 C7 117.7(3) . .
C11 C12 C14 122.7(2) . .
C7 C12 C14 119.3(3) . .
C14 C13 C13 119.81(16) . 2_656
C14 C13 C6 120.2(3) . .
C13 C13 C6 119.88(17) 2_656 .
C13 C14 C15 119.0(3) . .
C13 C14 C12 119.6(2) . .
C15 C14 C12 120.9(2) . .
C15 C15 C14 116.90(17) 2_656 .
C15 C15 C16 117.09(17) 2_656 .
C14 C15 C16 126.0(2) . .
C29 C16 C15 118.7(2) . .
C29 C16 C17 119.1(2) . .
C15 C16 C17 121.7(2) . .
C22 C17 C18 117.8(3) . .
C22 C17 C16 119.6(2) . .
C18 C17 C16 122.4(3) . .
C19 C18 C17 121.7(3) . .
C19 C18 H14 119.1 . .
C17 C18 H14 119.1 . .
C20 C19 C18 119.7(3) . .
C20 C19 H7 120.1 . .
C18 C19 H7 120.1 . .
C21 C20 C19 120.2(3) . .
C21 C20 H8 119.9 . .
C19 C20 H8 119.9 . .
C20 C21 C22 121.9(3) . .
C20 C21 H9 119.0 . .
C22 C21 H9 119.0 . .
C21 C22 C17 118.5(3) . .
C21 C22 C23 121.3(3) . .
C17 C22 C23 120.2(3) . .
C24 C23 C28 118.5(3) . .
C24 C23 C22 122.3(3) . .
C28 C23 C22 119.1(2) . .
C25 C24 C23 121.1(3) . .
C25 C24 H10 119.4 . .
C23 C24 H10 119.4 . .
C26 C25 C24 120.8(3) . .
C26 C25 H11 119.6 . .
C24 C25 H11 119.6 . .
C25 C26 C27 120.8(3) . .
C25 C26 H12 119.6 . .
C27 C26 H12 119.6 . .
C26 C27 C28 118.8(2) . .
C26 C27 C27 121.57(16) . 2_656
C28 C27 C27 119.61(15) . 2_656
C23 C28 C27 119.7(2) . .
C23 C28 C29 119.9(2) . .
C27 C28 C29 120.3(2) . .
C16 C29 C29 120.16(15) . 2_656
C16 C29 C28 119.8(2) . .
C29 C29 C28 119.94(15) 2_656 .

loop_
_geom_bond_atom_site_label_1
_geom_bond_atom_site_label_2
_geom_bond_distance
_geom_bond_site_symmetry_2
C1 C2 1.392(4) .
C1 C6 1.431(4) .
C1 C1 1.460(6) 2_656
C2 C3 1.405(5) .
C2 H1 0.9500 .
C3 C4 1.373(4) .
C3 H2 0.9500 .
C4 C5 1.405(4) .
C4 H3 0.9500 .
C5 C6 1.422(4) .
C5 C7 1.460(4) .
C6 C13 1.446(4) .
C7 C12 1.421(4) .
C7 C8 1.426(4) .
C8 C9 1.345(5) .
C8 H4 0.9500 .
C9 C10 1.403(4) .
C9 H5 0.9500 .
C10 C11 1.372(4) .
C10 H6 0.9500 .
C11 C12 1.415(4) .
C11 H13 0.9500 .
C12 C14 1.468(4) .
C13 C14 1.403(4) .
C13 C13 1.440(5) 2_656
C14 C15 1.450(4) .
C15 C15 1.424(5) 2_656
C15 C16 1.455(4) .
C16 C29 1.408(4) .
C16 C17 1.469(4) .
C17 C22 1.412(4) .
C17 C18 1.419(4) .
C18 C19 1.379(4) .
C18 H14 0.9500 .
C19 C20 1.374(4) .
C19 H7 0.9500 .
C20 C21 1.371(4) .
C20 H8 0.9500 .
C21 C22 1.406(4) .
C21 H9 0.9500 .
C22 C23 1.450(4) .
C23 C24 1.395(4) .
C23 C28 1.429(4) .
C24 C25 1.386(4) .
C24 H10 0.9500 .
C25 C26 1.380(4) .
C25 H11 0.9500 .
C26 C27 1.397(4) .
C26 H12 0.9500 .
C27 C28 1.431(4) .
C27 C27 1.467(5) 2_656
C28 C29 1.453(4) .
C29 C29 1.435(5) 2_656

loop_
_geom_torsion_atom_site_label_1
_geom_torsion_atom_site_label_2
_geom_torsion_atom_site_label_3
_geom_torsion_atom_site_label_4
_geom_torsion
_geom_torsion_site_symmetry_1
_geom_torsion_site_symmetry_4
C6 C1 C2 C3 1.4(5) . .
C1 C1 C2 C3 -177.4(3) 2_656 .
C1 C2 C3 C4 0.7(5) . .
C2 C3 C4 C5 -2.3(5) . .
C3 C4 C5 C6 1.6(5) . .
C3 C4 C5 C7 -176.5(3) . .
C4 C5 C6 C1 0.5(4) . .
C7 C5 C6 C1 178.7(3) . .
C4 C5 C6 C13 178.4(3) . .
C7 C5 C6 C13 -3.4(4) . .
C2 C1 C6 C5 -2.0(4) . .
C1 C1 C6 C5 176.8(3) 2_656 .
C2 C1 C6 C13 -179.9(3) . .
C1 C1 C6 C13 -1.1(5) 2_656 .
C4 C5 C7 C12 -178.9(3) . .
C6 C5 C7 C12 2.9(4) . .
C4 C5 C7 C8 3.3(5) . .
C6 C5 C7 C8 -174.9(3) . .
C12 C7 C8 C9 -4.2(5) . .
C5 C7 C8 C9 173.6(3) . .
C7 C8 C9 C10 -2.4(5) . .
C8 C9 C10 C11 5.0(5) . .
C9 C10 C11 C12 -0.8(4) . .
C10 C11 C12 C7 -5.7(4) . .
C10 C11 C12 C14 -179.9(3) . .
C8 C7 C12 C11 8.0(4) . .
C5 C7 C12 C11 -169.8(3) . .
C8 C7 C12 C14 -177.5(3) . .
C5 C7 C12 C14 4.6(4) . .
C5 C6 C13 C14 -3.9(4) . .
C1 C6 C13 C14 174.0(3) . .
C5 C6 C13 C13 178.9(3) . 2_656
C1 C6 C13 C13 -3.2(5) . 2_656
C13 C13 C14 C15 0.8(5) 2_656 .
C6 C13 C14 C15 -176.4(2) . .
C13 C13 C14 C12 -171.3(3) 2_656 .
C6 C13 C14 C12 11.5(4) . .
C11 C12 C14 C13 162.3(3) . .
C7 C12 C14 C13 -11.9(4) . .
C11 C12 C14 C15 -9.6(4) . .
C7 C12 C14 C15 176.2(2) . .
C13 C14 C15 C15 -23.9(4) . 2_656
C12 C14 C15 C15 148.1(3) . 2_656
C13 C14 C15 C16 156.5(3) . .
C12 C14 C15 C16 -31.6(4) . .
C15 C15 C16 C29 -24.2(4) 2_656 .
C14 C15 C16 C29 155.4(3) . .
C15 C15 C16 C17 147.8(3) 2_656 .
C14 C15 C16 C17 -32.6(4) . .
C29 C16 C17 C22 -13.3(4) . .
C15 C16 C17 C22 174.7(3) . .
C29 C16 C17 C18 161.8(3) . .
C15 C16 C17 C18 -10.1(4) . .
C22 C17 C18 C19 -3.1(5) . .
C16 C17 C18 C19 -178.4(3) . .
C17 C18 C19 C20 0.9(5) . .
C18 C19 C20 C21 1.4(5) . .
C19 C20 C21 C22 -1.4(6) . .
C20 C21 C22 C17 -1.0(5) . .
C20 C21 C22 C23 176.7(3) . .
C18 C17 C22 C21 3.1(4) . .
C16 C17 C22 C21 178.5(3) . .
C18 C17 C22 C23 -174.6(3) . .
C16 C17 C22 C23 0.8(4) . .
C21 C22 C23 C24 10.5(5) . .
C17 C22 C23 C24 -171.9(3) . .
C21 C22 C23 C28 -167.1(3) . .
C17 C22 C23 C28 10.5(4) . .
C28 C23 C24 C25 2.3(4) . .
C22 C23 C24 C25 -175.3(3) . .
C23 C24 C25 C26 0.9(5) . .
C24 C25 C26 C27 -2.2(4) . .
C25 C26 C27 C28 0.1(4) . .
C25 C26 C27 C27 -179.6(3) . 2_656
C24 C23 C28 C27 -4.3(4) . .
C22 C23 C28 C27 173.3(2) . .
C24 C23 C28 C29 172.8(2) . .
C22 C23 C28 C29 -9.6(4) . .
C26 C27 C28 C23 3.2(4) . .
C27 C27 C28 C23 -177.2(3) 2_656 .
C26 C27 C28 C29 -173.9(2) . .
C27 C27 C28 C29 5.7(4) 2_656 .
C15 C16 C29 C29 3.1(5) . 2_656
C17 C16 C29 C29 -169.1(3) . 2_656
C15 C16 C29 C28 -173.5(2) . .
C17 C16 C29 C28 14.3(4) . .
C23 C28 C29 C16 -2.9(4) . .
C27 C28 C29 C16 174.2(2) . .
C23 C28 C29 C29 -179.5(3) . 2_656
C27 C28 C29 C29 -2.4(5) . 2_656

loop_
_cod_changelog_entry_id
_cod_changelog_entry_author
_cod_changelog_entry_date
_cod_changelog_entry_text
1 'Vaitkus, Antanas' 2022-05-07T03:25:00+03:00
;
 Replaced the '&#x00C2;&#x00A5;' sequence with a backslash symbol ('\')
 in the value of the '_diffrn_measurement_method' data item.
;
